data_7159488
loop_
_publ_author_name
'Kratena, Nicolas'
'Weil, Matthias'
'G&#xe4;rtner, Peter'

_publ_section_title
;
 A biomimetic approach for the concise total synthesis of greenwaylactams
 A-C.
;
_journal_issue 31
_journal_name_full 'Organic &amp; biomolecular chemistry'
_journal_page_first 6317
_journal_page_last 6319
_journal_paper_doi 10.1039/d3ob01001e
_journal_volume 21
_journal_year 2023
_chemical_formula_moiety 'C30 H37 N O3 S'
_chemical_formula_sum 'C30 H37 N O3 S'
_chemical_formula_weight 491.66
_space_group_crystal_system monoclinic
_space_group_IT_number 14
_space_group_name_Hall '-P 2ybc'
_space_group_name_H-M_alt 'P 1 21/c 1'
_atom_sites_solution_hydrogens mixed
_audit_creation_method SHELXL-2019/3
_audit_update_record
;
2023-06-20 deposited with the CCDC.	2023-07-24 downloaded from the CCDC.
;
_cell_angle_alpha 90
_cell_angle_beta 93.189(2)
_cell_angle_gamma 90
_cell_formula_units_Z 4
_cell_length_a 15.0786(4)
_cell_length_b 21.5444(7)
_cell_length_c 7.8455(2)
_cell_measurement_reflns_used 28093
_cell_measurement_temperature 100(2)
_cell_measurement_theta_max 65.58
_cell_measurement_theta_min 2.94
_cell_volume 2544.74(13)
_computing_cell_refinement
;
X-Area (STOE, 2021)
;
_computing_data_collection
;
X-Area (STOE, 2021)
;
_computing_data_reduction
;
X-Area (STOE, 2021)
;
_computing_molecular_graphics MERCURY
_computing_publication_material 'SHELXL (Sheldrick, 2015b)'
_computing_structure_refinement 'SHELXL (Sheldrick, 2015b)'
_computing_structure_solution 'SHELXT (Sheldrick, 2015a)'
_diffrn_ambient_temperature 100(2)
_diffrn_detector 'EIGER2 1M CDTE'
_diffrn_detector_area_resol_mean 13.33
_diffrn_measured_fraction_theta_full 0.964
_diffrn_measured_fraction_theta_max 0.964
_diffrn_measurement_details ' 3371 frames, detector distance = 60 mm'
_diffrn_measurement_device 'Eulerian 4-circle diffractometer'
_diffrn_measurement_device_type 'STOE STADIVARI'
_diffrn_measurement_method 'rotation method, \w scans'
_diffrn_radiation_collimation '1.2 mm, 0.6 diameter'
_diffrn_radiation_monochromator 'Graded multilayer mirror'
_diffrn_radiation_polarisn_norm 270
_diffrn_radiation_type CuK\a
_diffrn_radiation_wavelength 1.54186
_diffrn_reflns_av_R_equivalents 0.0492
_diffrn_reflns_av_unetI/netI 0.0263
_diffrn_reflns_Laue_measured_fraction_full 0.964
_diffrn_reflns_Laue_measured_fraction_max 0.964
_diffrn_reflns_limit_h_max 17
_diffrn_reflns_limit_h_min -17
_diffrn_reflns_limit_k_max 25
_diffrn_reflns_limit_k_min -24
_diffrn_reflns_limit_l_max 8
_diffrn_reflns_limit_l_min -2
_diffrn_reflns_number 27134
_diffrn_reflns_point_group_measured_fraction_full 0.964
_diffrn_reflns_point_group_measured_fraction_max 0.964
_diffrn_reflns_theta_full 65.215
_diffrn_reflns_theta_max 65.215
_diffrn_reflns_theta_min 2.935
_diffrn_source Axo_Cu
_exptl_absorpt_coefficient_mu 1.380
_exptl_absorpt_correction_T_max 0.6537
_exptl_absorpt_correction_T_min 0.5546
_exptl_absorpt_correction_type multi-scan
_exptl_absorpt_process_details
;
STOE X-Red32, absorption correction by Gaussian integration, analogous to
P. Coppens in: F. R. Ahmed (Editor), "Crystallographic Computing", Munksgaard,
Copenhagen (1970), 255 - 270. Afterwards scaling of reflection intensities was
performed within STOE LANA. J. Koziskova, F. Hahn, J. Richter, J. Kozisek, Acta
Chimica Slovaca, vol. 9, no. 2, 2016, pp. 136 - 140.
Finally a spherical absorption correction was done within STOE LANA.
;
_exptl_crystal_colour colourless
_exptl_crystal_density_diffrn 1.283
_exptl_crystal_description block
_exptl_crystal_F_000 1056
_exptl_crystal_size_max 0.200
_exptl_crystal_size_mid 0.090
_exptl_crystal_size_min 0.020
_refine_diff_density_max 0.245
_refine_diff_density_min -0.274
_refine_diff_density_rms 0.045
_refine_ls_extinction_method none
_refine_ls_goodness_of_fit_ref 1.051
_refine_ls_hydrogen_treatment mixed
_refine_ls_matrix_type full
_refine_ls_number_parameters 324
_refine_ls_number_reflns 4191
_refine_ls_number_restraints 0
_refine_ls_restrained_S_all 1.051
_refine_ls_R_factor_all 0.0590
_refine_ls_R_factor_gt 0.0423
_refine_ls_shift/su_max 0.000
_refine_ls_shift/su_mean 0.000
_refine_ls_structure_factor_coef Fsqd
_refine_ls_weighting_details 'w=1/[\s^2^(Fo^2^)+(0.0451P)^2^+1.9116P] where P=(Fo^2^+2Fc^2^)/3'
_refine_ls_weighting_scheme calc
_refine_ls_wR_factor_gt 0.0957
_refine_ls_wR_factor_ref 0.1043
_reflns_Friedel_coverage 0.000
_reflns_number_gt 3398
_reflns_number_total 4191
_reflns_threshold_expression 'I > 2\s(I)'
_cod_data_source_file d3ob01001e2.cif
_cod_data_source_block C30H37NO3S
_cod_depositor_comments 'Adding full bibliography for 7159488.cif.'
_cod_original_sg_symbol_H-M 'P 21/c'
_cod_database_code 7159488
_shelx_shelxl_version_number 2019/3
_shelx_space_group_comment
;
The symmetry employed for this shelxl refinement is uniquely defined
by the following loop, which should always be used as a source of
symmetry information in preference to the above space-group names.
They are only intended as comments.
;
_shelx_estimated_absorpt_t_min 0.770
_shelx_estimated_absorpt_t_max 0.973

loop_
_space_group_symop_operation_xyz
'x, y, z'
'-x, y+1/2, -z+1/2'
'-x, -y, -z'
'x, -y-1/2, z-1/2'

loop_
_atom_site_label
_atom_site_type_symbol
_atom_site_fract_x
_atom_site_fract_y
_atom_site_fract_z
_atom_site_U_iso_or_equiv
_atom_site_adp_type
_atom_site_occupancy
_atom_site_site_symmetry_order
_atom_site_calc_flag
_atom_site_refinement_flags_posn
_atom_site_refinement_flags_adp
_atom_site_refinement_flags_occupancy
_atom_site_disorder_assembly
_atom_site_disorder_group
O1 O 0.16704(11) 0.61153(9) 0.4120(3) 0.0460(5) Uani 1 1 d . . . . .
H1 H 0.144(2) 0.5796(16) 0.346(4) 0.069 Uiso 1 1 d . U . . .
O2 O 0.75654(10) 0.64795(8) 0.16445(19) 0.0298(4) Uani 1 1 d . . . . .
S1 S 0.82823(3) 0.62895(3) 0.27834(7) 0.02434(15) Uani 1 1 d . . . . .
O3 O 0.88829(10) 0.58142(7) 0.2323(2) 0.0299(4) Uani 1 1 d . . . . .
N1 N 0.78031(11) 0.60231(8) 0.4496(2) 0.0252(4) Uani 1 1 d . . . . .
C1 C 0.29194(15) 0.60663(11) 0.6221(3) 0.0304(5) Uani 1 1 d . . . . .
C7 C 0.44249(14) 0.71284(10) 0.5711(3) 0.0263(5) Uani 1 1 d . . . . .
H7A H 0.496384 0.734221 0.538623 0.039 Uiso 1 1 calc R U . . .
H7B H 0.438033 0.715544 0.694987 0.039 Uiso 1 1 calc R U . . .
H7C H 0.390357 0.732453 0.513588 0.039 Uiso 1 1 calc R U . . .
C8 C 0.44674(14) 0.64387(10) 0.5174(3) 0.0235(5) Uani 1 1 d . . . . .
C9 C 0.39499(14) 0.59851(10) 0.6313(3) 0.0258(5) Uani 1 1 d . . . . .
H9 H 0.404026 0.556916 0.578390 0.031 Uiso 1 1 calc R U . . .
C10 C 0.43789(15) 0.59182(11) 0.8118(3) 0.0301(5) Uani 1 1 d . . . . .
H10A H 0.403025 0.561853 0.876500 0.036 Uiso 1 1 calc R U . . .
H10B H 0.435907 0.632392 0.870724 0.036 Uiso 1 1 calc R U . . .
C11 C 0.53513(15) 0.56951(11) 0.8127(3) 0.0293(5) Uani 1 1 d . . . . .
H11A H 0.560556 0.567722 0.931665 0.035 Uiso 1 1 calc R U . . .
H11B H 0.537107 0.527192 0.763867 0.035 Uiso 1 1 calc R U . . .
C12 C 0.59033(14) 0.61332(10) 0.7087(3) 0.0224(5) Uani 1 1 d . . . . .
C13 C 0.60705(15) 0.67498(11) 0.8073(3) 0.0280(5) Uani 1 1 d . . . . .
H13A H 0.629144 0.706364 0.729782 0.042 Uiso 1 1 calc R U . . .
H13B H 0.651195 0.668133 0.901833 0.042 Uiso 1 1 calc R U . . .
H13C H 0.551363 0.689401 0.852464 0.042 Uiso 1 1 calc R U . . .
C14 C 0.54296(13) 0.61949(10) 0.5276(3) 0.0221(5) Uani 1 1 d . . . . .
H14 H 0.536310 0.575441 0.488741 0.027 Uiso 1 1 calc R U . . .
C15 C 0.61335(14) 0.64599(10) 0.4106(3) 0.0242(5) Uani 1 1 d . . . . .
H15A H 0.602986 0.632554 0.290445 0.029 Uiso 1 1 calc R U . . .
H15B H 0.616967 0.691836 0.416204 0.029 Uiso 1 1 calc R U . . .
C16 C 0.69338(14) 0.61524(10) 0.4966(3) 0.0227(5) Uani 1 1 d . . . . .
C17 C 0.68050(14) 0.59327(10) 0.6528(3) 0.0224(5) Uani 1 1 d . . . . .
C18 C 0.76156(14) 0.56450(10) 0.7185(3) 0.0235(5) Uani 1 1 d . . . . .
C19 C 0.78719(15) 0.53324(10) 0.8688(3) 0.0277(5) Uani 1 1 d . . . . .
H19 H 0.747248 0.529140 0.957601 0.033 Uiso 1 1 calc R U . . .
C20 C 0.87154(16) 0.50833(11) 0.8865(3) 0.0312(5) Uani 1 1 d . . . . .
H20 H 0.889495 0.486905 0.988521 0.037 Uiso 1 1 calc R U . . .
C21 C 0.93082(16) 0.51409(11) 0.7573(3) 0.0331(6) Uani 1 1 d . . . . .
H21 H 0.988395 0.496396 0.773058 0.040 Uiso 1 1 calc R U . . .
C22 C 0.90781(15) 0.54504(11) 0.6061(3) 0.0308(5) Uani 1 1 d . . . . .
H22 H 0.948337 0.548880 0.518193 0.037 Uiso 1 1 calc R U . . .
C23 C 0.82268(14) 0.57023(10) 0.5888(3) 0.0246(5) Uani 1 1 d . . . . .
C24 C 0.89072(14) 0.69407(10) 0.3450(3) 0.0244(5) Uani 1 1 d . . . . .
C25 C 0.85348(15) 0.75308(10) 0.3329(3) 0.0270(5) Uani 1 1 d . . . . .
H25 H 0.793205 0.758271 0.293584 0.032 Uiso 1 1 calc R U . . .
C26 C 0.90478(15) 0.80384(11) 0.3785(3) 0.0301(5) Uani 1 1 d . . . . .
H26 H 0.879204 0.844109 0.370516 0.036 Uiso 1 1 calc R U . . .
C27 C 0.99337(15) 0.79758(11) 0.4362(3) 0.0298(5) Uani 1 1 d . . . . .
C28 C 1.02887(16) 0.73807(11) 0.4485(3) 0.0336(6) Uani 1 1 d . . . . .
H28 H 1.088936 0.732834 0.489051 0.040 Uiso 1 1 calc R U . . .
C29 C 0.97872(15) 0.68637(11) 0.4030(3) 0.0315(5) Uani 1 1 d . . . . .
H29 H 1.004146 0.646061 0.411214 0.038 Uiso 1 1 calc R U . . .
C30 C 1.04885(17) 0.85344(12) 0.4816(4) 0.0398(6) Uani 1 1 d . . . . .
H30A H 1.101482 0.840715 0.551856 0.060 Uiso 1 1 calc R U . . .
H30B H 1.013970 0.882865 0.545610 0.060 Uiso 1 1 calc R U . . .
H30C H 1.067404 0.873294 0.376957 0.060 Uiso 1 1 calc R U . . .
C2 C 0.25896(16) 0.66689(12) 0.7006(3) 0.0350(6) Uani 1 1 d . . . . .
H2A H 0.194150 0.665488 0.704590 0.052 Uiso 1 1 calc R U . . .
H2B H 0.275917 0.702235 0.630839 0.052 Uiso 1 1 calc R U . . .
H2C H 0.285726 0.671498 0.816630 0.052 Uiso 1 1 calc R U . . .
C3 C 0.25013(17) 0.55266(12) 0.7163(4) 0.0424(7) Uani 1 1 d . . . . .
H3A H 0.186490 0.550550 0.683959 0.064 Uiso 1 1 calc R U . . .
H3B H 0.258505 0.559242 0.839784 0.064 Uiso 1 1 calc R U . . .
H3C H 0.278666 0.513677 0.685556 0.064 Uiso 1 1 calc R U . . .
C4 C 0.26118(15) 0.60143(12) 0.4318(3) 0.0350(6) Uani 1 1 d . . . . .
H4 H 0.273403 0.558127 0.393739 0.042 Uiso 1 1 calc R U . . .
C5 C 0.30785(15) 0.64556(12) 0.3160(3) 0.0339(6) Uani 1 1 d . . . . .
H5A H 0.292686 0.688835 0.345264 0.041 Uiso 1 1 calc R U . . .
H5B H 0.286619 0.638025 0.196086 0.041 Uiso 1 1 calc R U . . .
C6 C 0.40883(15) 0.63733(11) 0.3328(3) 0.0288(5) Uani 1 1 d . . . . .
H6A H 0.436886 0.668707 0.261002 0.035 Uiso 1 1 calc R U . . .
H6B H 0.424221 0.595778 0.289389 0.035 Uiso 1 1 calc R U . . .

loop_
_atom_site_aniso_label
_atom_site_aniso_U_11
_atom_site_aniso_U_22
_atom_site_aniso_U_33
_atom_site_aniso_U_23
_atom_site_aniso_U_13
_atom_site_aniso_U_12
O1 0.0225(9) 0.0450(12) 0.0694(14) -0.0042(9) -0.0052(8) -0.0001(8)
O2 0.0228(8) 0.0428(10) 0.0237(9) 0.0012(7) -0.0005(6) 0.0000(7)
S1 0.0203(3) 0.0296(3) 0.0231(3) -0.0029(2) 0.00161(19) 0.0030(2)
O3 0.0267(8) 0.0320(9) 0.0313(9) -0.0075(7) 0.0045(6) 0.0054(7)
N1 0.0218(9) 0.0288(10) 0.0249(10) 0.0003(8) 0.0006(7) 0.0075(8)
C1 0.0211(11) 0.0255(12) 0.0448(15) 0.0045(10) 0.0034(10) -0.0008(9)
C7 0.0217(11) 0.0225(12) 0.0349(14) 0.0031(9) 0.0036(9) 0.0011(9)
C8 0.0203(11) 0.0221(11) 0.0279(13) 0.0021(9) 0.0008(9) 0.0019(9)
C9 0.0232(11) 0.0202(11) 0.0340(13) 0.0030(9) 0.0020(9) -0.0015(9)
C10 0.0282(12) 0.0296(13) 0.0332(14) 0.0063(10) 0.0081(10) -0.0014(10)
C11 0.0309(13) 0.0302(13) 0.0268(13) 0.0070(9) 0.0008(9) 0.0021(10)
C12 0.0218(11) 0.0207(11) 0.0247(12) 0.0011(8) 0.0015(8) 0.0032(8)
C13 0.0250(12) 0.0301(13) 0.0287(13) -0.0046(9) -0.0002(9) 0.0028(10)
C14 0.0209(11) 0.0192(11) 0.0263(12) 0.0013(8) 0.0015(9) 0.0016(9)
C15 0.0208(11) 0.0257(12) 0.0261(13) 0.0014(9) 0.0005(9) 0.0041(9)
C16 0.0188(11) 0.0225(11) 0.0269(13) -0.0010(9) 0.0015(8) 0.0031(8)
C17 0.0217(11) 0.0206(11) 0.0246(12) -0.0013(9) -0.0012(8) 0.0024(9)
C18 0.0251(11) 0.0204(11) 0.0245(12) -0.0038(9) -0.0025(9) 0.0050(9)
C19 0.0339(13) 0.0238(12) 0.0251(13) -0.0024(9) -0.0020(9) 0.0035(10)
C20 0.0386(14) 0.0266(13) 0.0274(13) -0.0034(9) -0.0068(10) 0.0125(10)
C21 0.0290(13) 0.0335(14) 0.0358(14) -0.0074(10) -0.0086(10) 0.0150(10)
C22 0.0277(12) 0.0326(13) 0.0317(14) -0.0067(10) -0.0010(9) 0.0101(10)
C23 0.0256(12) 0.0228(12) 0.0247(12) -0.0029(9) -0.0028(9) 0.0048(9)
C24 0.0229(11) 0.0295(12) 0.0211(12) -0.0014(9) 0.0031(8) 0.0037(9)
C25 0.0225(11) 0.0327(13) 0.0259(12) 0.0025(9) 0.0031(9) 0.0071(10)
C26 0.0322(13) 0.0264(13) 0.0327(14) 0.0018(10) 0.0102(10) 0.0059(10)
C27 0.0319(13) 0.0315(13) 0.0268(13) -0.0016(9) 0.0083(10) -0.0007(10)
C28 0.0255(12) 0.0366(14) 0.0380(14) -0.0010(11) -0.0033(10) 0.0010(11)
C29 0.0244(12) 0.0296(13) 0.0400(15) -0.0003(10) -0.0028(10) 0.0055(10)
C30 0.0370(14) 0.0345(14) 0.0490(17) -0.0073(11) 0.0120(12) -0.0046(11)
C2 0.0265(12) 0.0353(14) 0.0437(16) 0.0006(11) 0.0072(10) 0.0007(10)
C3 0.0294(14) 0.0345(15) 0.0637(19) 0.0095(12) 0.0067(12) -0.0060(11)
C4 0.0224(12) 0.0310(13) 0.0509(16) -0.0050(11) -0.0041(10) 0.0012(10)
C5 0.0275(13) 0.0371(14) 0.0365(15) -0.0010(10) -0.0051(10) 0.0051(10)
C6 0.0264(12) 0.0290(13) 0.0307(13) 0.0013(10) -0.0011(9) 0.0028(10)

loop_
_atom_type_symbol
_atom_type_description
_atom_type_scat_dispersion_real
_atom_type_scat_dispersion_imag
_atom_type_scat_source
C C 0.0181 0.0091 'International Tables Vol C Tables 4.2.6.8 and 6.1.1.4'
H H 0.0000 0.0000 'International Tables Vol C Tables 4.2.6.8 and 6.1.1.4'
N N 0.0311 0.0180 'International Tables Vol C Tables 4.2.6.8 and 6.1.1.4'
O O 0.0492 0.0322 'International Tables Vol C Tables 4.2.6.8 and 6.1.1.4'
S S 0.3331 0.5567 'International Tables Vol C Tables 4.2.6.8 and 6.1.1.4'

loop_
_geom_angle_atom_site_label_1
_geom_angle_atom_site_label_2
_geom_angle_atom_site_label_3
_geom_angle
_geom_angle_site_symmetry_1
_geom_angle_site_symmetry_3
_geom_angle_publ_flag
C4 O1 H1 107(2) . . ?
O2 S1 O3 121.19(10) . . ?
O2 S1 N1 104.92(9) . . ?
O3 S1 N1 105.51(9) . . ?
O2 S1 C24 109.50(10) . . ?
O3 S1 C24 108.16(10) . . ?
N1 S1 C24 106.59(10) . . ?
C16 N1 C23 106.34(17) . . ?
C16 N1 S1 126.56(15) . . ?
C23 N1 S1 126.48(15) . . ?
C2 C1 C3 107.3(2) . . ?
C2 C1 C4 111.3(2) . . ?
C3 C1 C4 107.6(2) . . ?
C2 C1 C9 114.89(19) . . ?
C3 C1 C9 109.13(19) . . ?
C4 C1 C9 106.36(19) . . ?
C8 C7 H7A 109.5 . . ?
C8 C7 H7B 109.5 . . ?
H7A C7 H7B 109.5 . . ?
C8 C7 H7C 109.5 . . ?
H7A C7 H7C 109.5 . . ?
H7B C7 H7C 109.5 . . ?
C6 C8 C14 108.54(17) . . ?
C6 C8 C7 109.06(18) . . ?
C14 C8 C7 111.51(17) . . ?
C6 C8 C9 108.10(18) . . ?
C14 C8 C9 104.83(16) . . ?
C7 C8 C9 114.57(18) . . ?
C10 C9 C1 114.93(19) . . ?
C10 C9 C8 112.92(18) . . ?
C1 C9 C8 115.52(18) . . ?
C10 C9 H9 103.8 . . ?
C1 C9 H9 103.8 . . ?
C8 C9 H9 103.8 . . ?
C9 C10 C11 112.70(19) . . ?
C9 C10 H10A 109.1 . . ?
C11 C10 H10A 109.1 . . ?
C9 C10 H10B 109.1 . . ?
C11 C10 H10B 109.1 . . ?
H10A C10 H10B 107.8 . . ?
C12 C11 C10 110.61(18) . . ?
C12 C11 H11A 109.5 . . ?
C10 C11 H11A 109.5 . . ?
C12 C11 H11B 109.5 . . ?
C10 C11 H11B 109.5 . . ?
H11A C11 H11B 108.1 . . ?
C17 C12 C11 120.26(18) . . ?
C17 C12 C13 105.38(17) . . ?
C11 C12 C13 110.01(19) . . ?
C17 C12 C14 97.66(17) . . ?
C11 C12 C14 107.70(17) . . ?
C13 C12 C14 115.76(17) . . ?
C12 C13 H13A 109.5 . . ?
C12 C13 H13B 109.5 . . ?
H13A C13 H13B 109.5 . . ?
C12 C13 H13C 109.5 . . ?
H13A C13 H13C 109.5 . . ?
H13B C13 H13C 109.5 . . ?
C8 C14 C15 121.17(17) . . ?
C8 C14 C12 117.26(17) . . ?
C15 C14 C12 106.07(17) . . ?
C8 C14 H14 103.3 . . ?
C15 C14 H14 103.3 . . ?
C12 C14 H14 103.3 . . ?
C16 C15 C14 97.52(17) . . ?
C16 C15 H15A 112.3 . . ?
C14 C15 H15A 112.3 . . ?
C16 C15 H15B 112.3 . . ?
C14 C15 H15B 112.3 . . ?
H15A C15 H15B 109.9 . . ?
C17 C16 N1 110.75(18) . . ?
C17 C16 C15 114.42(19) . . ?
N1 C16 C15 134.8(2) . . ?
C16 C17 C18 108.45(19) . . ?
C16 C17 C12 110.04(18) . . ?
C18 C17 C12 141.0(2) . . ?
C19 C18 C23 119.3(2) . . ?
C19 C18 C17 134.5(2) . . ?
C23 C18 C17 106.19(19) . . ?
C20 C19 C18 118.9(2) . . ?
C20 C19 H19 120.5 . . ?
C18 C19 H19 120.5 . . ?
C19 C20 C21 121.1(2) . . ?
C19 C20 H20 119.5 . . ?
C21 C20 H20 119.5 . . ?
C22 C21 C20 121.6(2) . . ?
C22 C21 H21 119.2 . . ?
C20 C21 H21 119.2 . . ?
C21 C22 C23 117.1(2) . . ?
C21 C22 H22 121.5 . . ?
C23 C22 H22 121.5 . . ?
C22 C23 N1 129.8(2) . . ?
C22 C23 C18 121.9(2) . . ?
N1 C23 C18 108.27(18) . . ?
C29 C24 C25 120.4(2) . . ?
C29 C24 S1 119.34(17) . . ?
C25 C24 S1 120.18(17) . . ?
C26 C25 C24 119.3(2) . . ?
C26 C25 H25 120.3 . . ?
C24 C25 H25 120.3 . . ?
C25 C26 C27 121.5(2) . . ?
C25 C26 H26 119.2 . . ?
C27 C26 H26 119.2 . . ?
C28 C27 C26 118.1(2) . . ?
C28 C27 C30 121.1(2) . . ?
C26 C27 C30 120.8(2) . . ?
C29 C28 C27 121.5(2) . . ?
C29 C28 H28 119.3 . . ?
C27 C28 H28 119.3 . . ?
C28 C29 C24 119.2(2) . . ?
C28 C29 H29 120.4 . . ?
C24 C29 H29 120.4 . . ?
C27 C30 H30A 109.5 . . ?
C27 C30 H30B 109.5 . . ?
H30A C30 H30B 109.5 . . ?
C27 C30 H30C 109.5 . . ?
H30A C30 H30C 109.5 . . ?
H30B C30 H30C 109.5 . . ?
C1 C2 H2A 109.5 . . ?
C1 C2 H2B 109.5 . . ?
H2A C2 H2B 109.5 . . ?
C1 C2 H2C 109.5 . . ?
H2A C2 H2C 109.5 . . ?
H2B C2 H2C 109.5 . . ?
C1 C3 H3A 109.5 . . ?
C1 C3 H3B 109.5 . . ?
H3A C3 H3B 109.5 . . ?
C1 C3 H3C 109.5 . . ?
H3A C3 H3C 109.5 . . ?
H3B C3 H3C 109.5 . . ?
O1 C4 C5 109.2(2) . . ?
O1 C4 C1 109.7(2) . . ?
C5 C4 C1 114.22(19) . . ?
O1 C4 H4 107.8 . . ?
C5 C4 H4 107.8 . . ?
C1 C4 H4 107.8 . . ?
C4 C5 C6 111.61(19) . . ?
C4 C5 H5A 109.3 . . ?
C6 C5 H5A 109.3 . . ?
C4 C5 H5B 109.3 . . ?
C6 C5 H5B 109.3 . . ?
H5A C5 H5B 108.0 . . ?
C5 C6 C8 112.80(19) . . ?
C5 C6 H6A 109.0 . . ?
C8 C6 H6A 109.0 . . ?
C5 C6 H6B 109.0 . . ?
C8 C6 H6B 109.0 . . ?
H6A C6 H6B 107.8 . . ?

loop_
_geom_bond_atom_site_label_1
_geom_bond_atom_site_label_2
_geom_bond_distance
_geom_bond_site_symmetry_2
_geom_bond_publ_flag
O1 C4 1.436(3) . ?
O1 H1 0.92(4) . ?
O2 S1 1.4238(16) . ?
S1 O3 1.4266(16) . ?
S1 N1 1.6627(19) . ?
S1 C24 1.754(2) . ?
N1 C16 1.409(3) . ?
N1 C23 1.415(3) . ?
C1 C2 1.532(3) . ?
C1 C3 1.532(3) . ?
C1 C4 1.542(4) . ?
C1 C9 1.561(3) . ?
C7 C8 1.547(3) . ?
C7 H7A 0.9800 . ?
C7 H7B 0.9800 . ?
C7 H7C 0.9800 . ?
C8 C6 1.533(3) . ?
C8 C14 1.541(3) . ?
C8 C9 1.562(3) . ?
C9 C10 1.531(3) . ?
C9 H9 1.0000 . ?
C10 C11 1.543(3) . ?
C10 H10A 0.9900 . ?
C10 H10B 0.9900 . ?
C11 C12 1.525(3) . ?
C11 H11A 0.9900 . ?
C11 H11B 0.9900 . ?
C12 C17 1.515(3) . ?
C12 C13 1.550(3) . ?
C12 C14 1.561(3) . ?
C13 H13A 0.9800 . ?
C13 H13B 0.9800 . ?
C13 H13C 0.9800 . ?
C14 C15 1.550(3) . ?
C14 H14 1.0000 . ?
C15 C16 1.503(3) . ?
C15 H15A 0.9900 . ?
C15 H15B 0.9900 . ?
C16 C17 1.338(3) . ?
C17 C18 1.440(3) . ?
C18 C19 1.394(3) . ?
C18 C23 1.416(3) . ?
C19 C20 1.380(3) . ?
C19 H19 0.9500 . ?
C20 C21 1.394(4) . ?
C20 H20 0.9500 . ?
C21 C22 1.388(3) . ?
C21 H21 0.9500 . ?
C22 C23 1.393(3) . ?
C22 H22 0.9500 . ?
C24 C29 1.388(3) . ?
C24 C25 1.391(3) . ?
C25 C26 1.375(3) . ?
C25 H25 0.9500 . ?
C26 C27 1.393(3) . ?
C26 H26 0.9500 . ?
C27 C28 1.391(3) . ?
C27 C30 1.497(3) . ?
C28 C29 1.382(3) . ?
C28 H28 0.9500 . ?
C29 H29 0.9500 . ?
C30 H30A 0.9800 . ?
C30 H30B 0.9800 . ?
C30 H30C 0.9800 . ?
C2 H2A 0.9800 . ?
C2 H2B 0.9800 . ?
C2 H2C 0.9800 . ?
C3 H3A 0.9800 . ?
C3 H3B 0.9800 . ?
C3 H3C 0.9800 . ?
C4 C5 1.516(4) . ?
C4 H4 1.0000 . ?
C5 C6 1.531(3) . ?
C5 H5A 0.9900 . ?
C5 H5B 0.9900 . ?
C6 H6A 0.9900 . ?
C6 H6B 0.9900 . ?

loop_
_geom_torsion_atom_site_label_1
_geom_torsion_atom_site_label_2
_geom_torsion_atom_site_label_3
_geom_torsion_atom_site_label_4
_geom_torsion
_geom_torsion_site_symmetry_1
_geom_torsion_site_symmetry_2
_geom_torsion_site_symmetry_3
_geom_torsion_site_symmetry_4
_geom_torsion_publ_flag
O2 S1 N1 C16 -19.7(2) . . . . ?
O3 S1 N1 C16 -148.76(18) . . . . ?
C24 S1 N1 C16 96.40(19) . . . . ?
O2 S1 N1 C23 170.60(18) . . . . ?
O3 S1 N1 C23 41.5(2) . . . . ?
C24 S1 N1 C23 -73.3(2) . . . . ?
C2 C1 C9 C10 65.6(3) . . . . ?
C3 C1 C9 C10 -54.9(3) . . . . ?
C4 C1 C9 C10 -170.74(19) . . . . ?
C2 C1 C9 C8 -68.7(3) . . . . ?
C3 C1 C9 C8 170.8(2) . . . . ?
C4 C1 C9 C8 55.0(2) . . . . ?
C6 C8 C9 C10 169.28(18) . . . . ?
C14 C8 C9 C10 53.7(2) . . . . ?
C7 C8 C9 C10 -68.9(2) . . . . ?
C6 C8 C9 C1 -55.6(2) . . . . ?
C14 C8 C9 C1 -171.19(18) . . . . ?
C7 C8 C9 C1 66.3(3) . . . . ?
C1 C9 C10 C11 167.17(19) . . . . ?
C8 C9 C10 C11 -57.4(3) . . . . ?
C9 C10 C11 C12 56.7(3) . . . . ?
C10 C11 C12 C17 -164.4(2) . . . . ?
C10 C11 C12 C13 73.0(2) . . . . ?
C10 C11 C12 C14 -54.0(2) . . . . ?
C6 C8 C14 C15 55.6(3) . . . . ?
C7 C8 C14 C15 -64.5(3) . . . . ?
C9 C8 C14 C15 170.95(19) . . . . ?
C6 C8 C14 C12 -171.88(18) . . . . ?
C7 C8 C14 C12 68.0(2) . . . . ?
C9 C8 C14 C12 -56.6(2) . . . . ?
C17 C12 C14 C8 -176.17(17) . . . . ?
C11 C12 C14 C8 58.6(2) . . . . ?
C13 C12 C14 C8 -65.0(2) . . . . ?
C17 C12 C14 C15 -37.2(2) . . . . ?
C11 C12 C14 C15 -162.42(17) . . . . ?
C13 C12 C14 C15 74.0(2) . . . . ?
C8 C14 C15 C16 170.11(19) . . . . ?
C12 C14 C15 C16 33.1(2) . . . . ?
C23 N1 C16 C17 -0.1(2) . . . . ?
S1 N1 C16 C17 -171.53(16) . . . . ?
C23 N1 C16 C15 -178.3(2) . . . . ?
S1 N1 C16 C15 10.3(4) . . . . ?
C14 C15 C16 C17 -16.5(2) . . . . ?
C14 C15 C16 N1 161.6(2) . . . . ?
N1 C16 C17 C18 0.6(3) . . . . ?
C15 C16 C17 C18 179.19(18) . . . . ?
N1 C16 C17 C12 174.12(17) . . . . ?
C15 C16 C17 C12 -7.3(3) . . . . ?
C11 C12 C17 C16 143.0(2) . . . . ?
C13 C12 C17 C16 -92.2(2) . . . . ?
C14 C12 C17 C16 27.3(2) . . . . ?
C11 C12 C17 C18 -46.9(4) . . . . ?
C13 C12 C17 C18 77.9(3) . . . . ?
C14 C12 C17 C18 -162.6(3) . . . . ?
C16 C17 C18 C19 -178.3(2) . . . . ?
C12 C17 C18 C19 11.4(5) . . . . ?
C16 C17 C18 C23 -0.9(2) . . . . ?
C12 C17 C18 C23 -171.1(3) . . . . ?
C23 C18 C19 C20 -0.4(3) . . . . ?
C17 C18 C19 C20 176.8(2) . . . . ?
C18 C19 C20 C21 0.1(3) . . . . ?
C19 C20 C21 C22 0.1(4) . . . . ?
C20 C21 C22 C23 0.0(4) . . . . ?
C21 C22 C23 N1 -178.1(2) . . . . ?
C21 C22 C23 C18 -0.4(3) . . . . ?
C16 N1 C23 C22 177.5(2) . . . . ?
S1 N1 C23 C22 -11.1(3) . . . . ?
C16 N1 C23 C18 -0.4(2) . . . . ?
S1 N1 C23 C18 170.96(15) . . . . ?
C19 C18 C23 C22 0.6(3) . . . . ?
C17 C18 C23 C22 -177.4(2) . . . . ?
C19 C18 C23 N1 178.71(19) . . . . ?
C17 C18 C23 N1 0.8(2) . . . . ?
O2 S1 C24 C29 -156.69(18) . . . . ?
O3 S1 C24 C29 -22.7(2) . . . . ?
N1 S1 C24 C29 90.3(2) . . . . ?
O2 S1 C24 C25 20.6(2) . . . . ?
O3 S1 C24 C25 154.54(17) . . . . ?
N1 S1 C24 C25 -92.43(19) . . . . ?
C29 C24 C25 C26 0.2(3) . . . . ?
S1 C24 C25 C26 -177.04(17) . . . . ?
C24 C25 C26 C27 0.2(3) . . . . ?
C25 C26 C27 C28 -0.7(3) . . . . ?
C25 C26 C27 C30 178.6(2) . . . . ?
C26 C27 C28 C29 0.9(4) . . . . ?
C30 C27 C28 C29 -178.4(2) . . . . ?
C27 C28 C29 C24 -0.5(4) . . . . ?
C25 C24 C29 C28 0.0(3) . . . . ?
S1 C24 C29 C28 177.24(19) . . . . ?
C2 C1 C4 O1 -51.3(3) . . . . ?
C3 C1 C4 O1 66.0(2) . . . . ?
C9 C1 C4 O1 -177.16(18) . . . . ?
C2 C1 C4 C5 71.6(2) . . . . ?
C3 C1 C4 C5 -171.0(2) . . . . ?
C9 C1 C4 C5 -54.2(2) . . . . ?
O1 C4 C5 C6 179.5(2) . . . . ?
C1 C4 C5 C6 56.3(3) . . . . ?
C4 C5 C6 C8 -55.1(3) . . . . ?
C14 C8 C6 C5 166.42(19) . . . . ?
C7 C8 C6 C5 -71.9(2) . . . . ?
C9 C8 C6 C5 53.2(2) . . . . ?
